data_4333181
loop_
_publ_author_name
'Kilgore, Uriah J.'
'Yang, Xiaofan'
'Tomaszewski, John'
'Huffman, John C.'
'Mindiola, Daniel J.'

_publ_section_title
;
 Activation of Atmospheric Nitrogen and Azobenzene NN Bond Cleavage by a
 Transient Nb(III) Complex
;
_journal_issue 26
_journal_name_full 'Inorganic Chemistry'
_journal_page_first 10712
_journal_page_last 10721
_journal_paper_doi 10.1021/ic061642b
_journal_volume 45
_journal_year 2006
_chemical_formula_sum 'C52 H78 Cl2 N3 Nb O3.5 P2'
_chemical_formula_weight 1026.92
_chemical_name_systematic
; 
 ? 
;
_space_group_IT_number 4
_symmetry_cell_setting monoclinic
_symmetry_space_group_name_Hall 'P 2yb'
_symmetry_space_group_name_H-M 'P 1 21 1'
_atom_sites_solution_hydrogens geom
_atom_sites_solution_primary direct
_atom_sites_solution_secondary difmap
_audit_creation_method SHELXL-97
_cell_angle_alpha 90.00
_cell_angle_beta 99.902(19)
_cell_angle_gamma 90.00
_cell_formula_units_Z 4
_cell_length_a 18.463(11)
_cell_length_b 12.192(8)
_cell_length_c 24.389(11)
_cell_measurement_reflns_used 6196
_cell_measurement_temperature 173(2)
_cell_measurement_theta_max 18.02
_cell_measurement_theta_min 2.32
_cell_volume 5408(5)
_computing_cell_refinement 'SAINT (Bruker, 2003)'
_computing_data_collection 'SMART (Bruker, 2001)'
_computing_data_reduction 'SAINT (Bruker, 2003)'
_computing_molecular_graphics 'SHELXTL (Bruker, 2003), XTEL (loc. libr.)'
_computing_publication_material 'SHELXTL (Bruker, 2003)'
_computing_structure_refinement 'SHELXL-97 (Sheldrick, 1997)'
_diffrn_ambient_temperature 95(2)
_diffrn_detector 'CCD area detector'
_diffrn_detector_area_resol_mean 44.52
_diffrn_detector_type 'Bruker SMART 6000'
_diffrn_measured_fraction_theta_full 0.964
_diffrn_measured_fraction_theta_max 0.964
_diffrn_measurement_details '0.5 degree frames measured for 1 seconds each'
_diffrn_measurement_device 'three-circle goniometer with fixed chi'
_diffrn_measurement_device_type 'Bruker Platform goniometer'
_diffrn_measurement_method 'omega and phi scans'
_diffrn_radiation_monochromator 'diamond 1 1 1'
_diffrn_radiation_source synchrotron
_diffrn_radiation_type synchrotron
_diffrn_radiation_wavelength 0.49595
_diffrn_reflns_av_R_equivalents 0.0792
_diffrn_reflns_av_sigmaI/netI 0.1297
_diffrn_reflns_limit_h_max 23
_diffrn_reflns_limit_h_min -23
_diffrn_reflns_limit_k_max 13
_diffrn_reflns_limit_k_min -13
_diffrn_reflns_limit_l_max 30
_diffrn_reflns_limit_l_min -25
_diffrn_reflns_number 33661
_diffrn_reflns_theta_full 18.05
_diffrn_reflns_theta_max 18.05
_diffrn_reflns_theta_min 0.59
_exptl_absorpt_coefficient_mu 0.802
_exptl_absorpt_correction_T_max 0.9763
_exptl_absorpt_correction_T_min 0.8065
_exptl_absorpt_correction_type multi-scan
_exptl_absorpt_process_details 'SADABS, R. Blessing; 1995'
_exptl_crystal_colour purple
_exptl_crystal_density_diffrn 1.261
_exptl_crystal_density_method 'not measured'
_exptl_crystal_description irregular
_exptl_crystal_F_000 2176
_exptl_crystal_size_max 0.06
_exptl_crystal_size_mid 0.02
_exptl_crystal_size_min 0.02
_refine_diff_density_max 1.982
_refine_diff_density_min -2.270
_refine_diff_density_rms 0.164
_refine_ls_abs_structure_details 'Flack H D (1983), Acta Cryst. A39, 876-881'
_refine_ls_abs_structure_Flack 0.00(4)
_refine_ls_extinction_method none
_refine_ls_goodness_of_fit_ref 1.047
_refine_ls_hydrogen_treatment constr
_refine_ls_matrix_type full
_refine_ls_number_parameters 974
_refine_ls_number_reflns 20738
_refine_ls_number_restraints 246
_refine_ls_restrained_S_all 1.053
_refine_ls_R_factor_all 0.1156
_refine_ls_R_factor_gt 0.0898
_refine_ls_shift/su_max 0.076
_refine_ls_shift/su_mean 0.007
_refine_ls_structure_factor_coef Fsqd
_refine_ls_weighting_details 'calc w=1/[\s^2^(Fo^2^)+(0.1639P)^2^+1.4413P] where P=(Fo^2^+2Fc^2^)/3'
_refine_ls_weighting_scheme calc
_refine_ls_wR_factor_gt 0.2345
_refine_ls_wR_factor_ref 0.2587
_reflns_number_gt 15832
_reflns_number_total 20738
_reflns_threshold_expression >2sigma(I)
_cod_data_source_file ic061642bsup4.cif
_cod_data_source_block 06008A
_cod_depositor_comments
;
The following automatic conversions were performed:

'_symmetry_cell_setting' value 'Monoclinic' changed to 'monoclinic'
according to /home/saulius/struct/CIF-dictionaries/cif_core.dic
dictionary named 'cif_core.dic' version 2.4.2 from 2011-04-26.

Automatic conversion script
Id: cif_fix_values 1891 2012-01-12 08:04:46Z andrius 

The following automatic conversions were performed:

'_exptl_absorpt_correction_type' value 'multi-scans' was replaced
with the value 'multi-scan' as specified in the replacement file
'src/cod-tools/trunk/data/replacement-values/replacement_values.lst'.

Automatic conversion script
Id: cif_fix_values 5376 2017-05-30 11:51:03Z andrius 
;
_cod_original_sg_symbol_H-M 'P2(1)   '
_cod_original_formula_sum 'C52 H78 Cl2 N3 Nb O3.50 P2'
_cod_database_code 4333181

loop_
_symmetry_equiv_pos_as_xyz
'x, y, z'
'-x, y+1/2, -z'

loop_
_atom_site_label
_atom_site_type_symbol
_atom_site_fract_x
_atom_site_fract_y
_atom_site_fract_z
_atom_site_U_iso_or_equiv
_atom_site_adp_type
_atom_site_occupancy
_atom_site_symmetry_multiplicity
_atom_site_calc_flag
_atom_site_refinement_flags
Nb1 Nb 0.03932(3) 0.12577(5) 0.18085(3) 0.02282(15) Uani 1 1 d .
P2 P 0.08808(12) 0.32434(17) 0.21088(9) 0.0272(5) Uani 1 1 d .
C3 C 0.1855(4) 0.2860(7) 0.2207(3) 0.0281(17) Uani 1 1 d .
C4 C 0.2415(5) 0.3379(8) 0.2572(4) 0.033(2) Uani 1 1 d .
H4 H 0.2299 0.3966 0.2798 0.040 Uiso 1 1 calc R
C5 C 0.3140(5) 0.3042(8) 0.2608(4) 0.037(2) Uani 1 1 d .
C6 C 0.3768(6) 0.3629(11) 0.2994(5) 0.052(3) Uani 1 1 d .
H6A H 0.3571 0.4261 0.3168 0.079 Uiso 1 1 calc R
H6B H 0.4135 0.3880 0.2775 0.079 Uiso 1 1 calc R
H6C H 0.3998 0.3120 0.3283 0.079 Uiso 1 1 calc R
C7 C 0.3304(5) 0.2172(9) 0.2283(4) 0.039(2) Uani 1 1 d .
H7 H 0.3796 0.1918 0.2313 0.046 Uiso 1 1 calc R
C8 C 0.2740(5) 0.1671(9) 0.1912(4) 0.041(2) Uani 1 1 d .
H8 H 0.2854 0.1097 0.1678 0.049 Uiso 1 1 calc R
C9 C 0.2007(5) 0.2005(7) 0.1879(4) 0.0282(17) Uani 1 1 d .
N10 N 0.1418(4) 0.1467(6) 0.1524(3) 0.0285(16) Uani 1 1 d .
C11 C 0.1530(4) 0.1304(7) 0.0981(3) 0.0253(16) Uani 1 1 d .
C12 C 0.1949(5) 0.2042(7) 0.0721(4) 0.034(2) Uani 1 1 d .
H12 H 0.2156 0.2662 0.0926 0.041 Uiso 1 1 calc R
C13 C 0.2073(5) 0.1915(8) 0.0186(4) 0.038(2) Uani 1 1 d .
H13 H 0.2357 0.2445 0.0031 0.046 Uiso 1 1 calc R
C14 C 0.1783(5) 0.0998(7) -0.0139(4) 0.0287(19) Uani 1 1 d .
C15 C 0.1924(6) 0.0864(9) -0.0728(4) 0.044(2) Uani 1 1 d .
H15A H 0.1765 0.0132 -0.0866 0.067 Uiso 1 1 calc R
H15B H 0.2450 0.0952 -0.0734 0.067 Uiso 1 1 calc R
H15C H 0.1647 0.1422 -0.0968 0.067 Uiso 1 1 calc R
C16 C 0.1350(5) 0.0267(8) 0.0103(4) 0.0325(19) Uani 1 1 d .
H16 H 0.1135 -0.0336 -0.0112 0.039 Uiso 1 1 calc R
C17 C 0.1217(4) 0.0386(7) 0.0655(4) 0.0258(17) Uani 1 1 d .
P18 P 0.07485(13) -0.07362(17) 0.09186(10) 0.0285(5) Uani 1 1 d .
N19 N 0.0346(4) -0.0325(6) 0.1428(3) 0.0273(15) Uani 1 1 d .
C20 C -0.0005(5) -0.1114(7) 0.1754(4) 0.0280(18) Uani 1 1 d .
C21 C -0.0749(6) -0.1167(8) 0.1676(4) 0.039(2) Uani 1 1 d .
H21 H -0.1031 -0.0729 0.1395 0.047 Uiso 1 1 calc R
C22 C -0.1115(6) -0.1866(8) 0.2007(5) 0.046(3) Uani 1 1 d .
H22 H -0.1636 -0.1877 0.1961 0.055 Uiso 1 1 calc R
C23 C -0.0691(6) -0.2535(9) 0.2402(5) 0.050(3) Uani 1 1 d .
H23 H -0.0926 -0.3019 0.2621 0.060 Uiso 1 1 calc R
C24 C 0.0061(6) -0.2501(8) 0.2478(4) 0.039(2) Uani 1 1 d .
H24 H 0.0341 -0.2966 0.2747 0.047 Uiso 1 1 calc R
C25 C 0.0424(5) -0.1787(8) 0.2162(4) 0.037(2) Uani 1 1 d .
H25 H 0.0946 -0.1755 0.2221 0.045 Uiso 1 1 calc R
C26 C 0.0778(6) 0.4282(8) 0.1543(4) 0.036(2) Uani 1 1 d .
H26 H 0.0917 0.3902 0.1213 0.043 Uiso 1 1 calc R
C27 C 0.1331(6) 0.5263(9) 0.1678(5) 0.050(3) Uani 1 1 d .
H27A H 0.1346 0.5685 0.1338 0.075 Uiso 1 1 calc R
H27B H 0.1823 0.4976 0.1823 0.075 Uiso 1 1 calc R
H27C H 0.1171 0.5740 0.1958 0.075 Uiso 1 1 calc R
C28 C -0.0009(5) 0.4684(7) 0.1357(4) 0.037(2) Uani 1 1 d .
H28A H -0.0116 0.5270 0.1607 0.055 Uiso 1 1 calc R
H28B H -0.0351 0.4074 0.1370 0.055 Uiso 1 1 calc R
H28C H -0.0064 0.4967 0.0976 0.055 Uiso 1 1 calc R
C29 C 0.0761(5) 0.3904(7) 0.2776(4) 0.033(2) Uani 1 1 d .
H29 H 0.1122 0.4520 0.2853 0.040 Uiso 1 1 calc R
C30 C 0.0928(5) 0.3071(8) 0.3250(4) 0.038(2) Uani 1 1 d .
H30A H 0.0960 0.3451 0.3608 0.056 Uiso 1 1 calc R
H30B H 0.1396 0.2706 0.3233 0.056 Uiso 1 1 calc R
H30C H 0.0534 0.2524 0.3213 0.056 Uiso 1 1 calc R
C31 C -0.0030(6) 0.4387(8) 0.2739(4) 0.041(2) Uani 1 1 d .
H31A H -0.0351 0.3837 0.2866 0.061 Uiso 1 1 calc R
H31B H -0.0225 0.4586 0.2352 0.061 Uiso 1 1 calc R
H31C H -0.0011 0.5041 0.2974 0.061 Uiso 1 1 calc R
C32 C 0.1451(6) -0.1768(7) 0.1157(5) 0.040(2) Uani 1 1 d .
H32 H 0.1220 -0.2359 0.1353 0.048 Uiso 1 1 calc R
C33 C 0.1774(7) -0.2304(9) 0.0673(5) 0.052(3) Uani 1 1 d .
H33A H 0.2118 -0.2886 0.0822 0.079 Uiso 1 1 calc R
H33B H 0.2032 -0.1747 0.0491 0.079 Uiso 1 1 calc R
H33C H 0.1374 -0.2617 0.0402 0.079 Uiso 1 1 calc R
C34 C 0.2073(6) -0.1272(9) 0.1567(5) 0.048(3) Uani 1 1 d .
H34A H 0.2450 -0.1831 0.1682 0.072 Uiso 1 1 calc R
H34B H 0.1884 -0.1003 0.1893 0.072 Uiso 1 1 calc R
H34C H 0.2289 -0.0660 0.1389 0.072 Uiso 1 1 calc R
C35 C 0.0108(5) -0.1365(7) 0.0351(4) 0.034(2) Uani 1 1 d .
H35 H 0.0387 -0.1509 0.0041 0.041 Uiso 1 1 calc R
C36 C -0.0516(6) -0.0585(8) 0.0127(4) 0.044(2) Uani 1 1 d .
H36A H -0.0815 -0.0902 -0.0206 0.067 Uiso 1 1 calc R
H36B H -0.0312 0.0118 0.0032 0.067 Uiso 1 1 calc R
H36C H -0.0824 -0.0467 0.0412 0.067 Uiso 1 1 calc R
C37 C -0.0163(7) -0.2470(8) 0.0528(5) 0.048(3) Uani 1 1 d .
H37A H -0.0598 -0.2359 0.0701 0.072 Uiso 1 1 calc R
H37B H 0.0226 -0.2818 0.0796 0.072 Uiso 1 1 calc R
H37C H -0.0289 -0.2943 0.0200 0.072 Uiso 1 1 calc R
N38 N 0.0792(4) 0.0784(6) 0.2487(3) 0.0311(16) Uani 1 1 d .
C39 C 0.1152(6) 0.0306(8) 0.2991(4) 0.045(3) Uani 1 1 d D
C40 C 0.0726(7) -0.0195(9) 0.3348(4) 0.051(3) Uani 1 1 d D
H40 H 0.0205 -0.0187 0.3250 0.061 Uiso 1 1 calc R
C41 C 0.1048(7) -0.0697(10) 0.3834(5) 0.062(3) Uani 1 1 d D
H41 H 0.0754 -0.1002 0.4080 0.075 Uiso 1 1 calc R
C42 C 0.1836(9) -0.0751(10) 0.3965(4) 0.091(6) Uani 1 1 d D
H42 H 0.2071 -0.1129 0.4288 0.109 Uiso 1 1 calc R
C43 C 0.2240(6) -0.0256(9) 0.3623(5) 0.062(4) Uani 1 1 d D
H43 H 0.2761 -0.0276 0.3716 0.074 Uiso 1 1 calc R
C44 C 0.1913(7) 0.0286(9) 0.3133(4) 0.050(3) Uani 1 1 d D
H44 H 0.2209 0.0635 0.2902 0.060 Uiso 1 1 calc R
Cl45 Cl -0.01965(11) 0.20283(18) 0.08527(9) 0.0313(4) Uani 1 1 d .
Cl46 Cl -0.08010(12) 0.17021(19) 0.20655(11) 0.0384(5) Uani 1 1 d .
Nb47 Nb 0.62299(4) 0.29100(5) 0.39741(3) 0.02660(16) Uani 1 1 d .
P48 P 0.56210(12) 0.46685(18) 0.43550(10) 0.0295(5) Uani 1 1 d .
C49 C 0.6473(5) 0.5335(7) 0.4662(4) 0.0291(18) Uani 1 1 d .
C50 C 0.6531(5) 0.6109(7) 0.5094(4) 0.0296(18) Uani 1 1 d .
H50 H 0.6102 0.6309 0.5236 0.035 Uiso 1 1 calc R
C51 C 0.7201(5) 0.6593(8) 0.5320(4) 0.037(2) Uani 1 1 d .
C52 C 0.7256(6) 0.7385(9) 0.5813(5) 0.047(3) Uani 1 1 d .
H52A H 0.6855 0.7238 0.6019 0.070 Uiso 1 1 calc R
H52B H 0.7219 0.8142 0.5676 0.070 Uiso 1 1 calc R
H52C H 0.7729 0.7281 0.6060 0.070 Uiso 1 1 calc R
C53 C 0.7824(5) 0.6295(8) 0.5094(4) 0.036(2) Uani 1 1 d .
H53 H 0.8284 0.6629 0.5233 0.044 Uiso 1 1 calc R
C54 C 0.7779(5) 0.5531(7) 0.4677(4) 0.034(2) Uani 1 1 d .
H54 H 0.8210 0.5333 0.4537 0.040 Uiso 1 1 calc R
C55 C 0.7091(4) 0.5024(7) 0.4449(4) 0.0293(19) Uani 1 1 d .
N56 N 0.7038(4) 0.4190(6) 0.4049(3) 0.0296(16) Uani 1 1 d .
C57 C 0.7403(5) 0.4350(7) 0.3595(4) 0.035(2) Uani 1 1 d .
C58 C 0.7460(5) 0.5411(8) 0.3378(4) 0.034(2) Uani 1 1 d .
H58 H 0.7310 0.6019 0.3575 0.041 Uiso 1 1 calc R
C59 C 0.7727(5) 0.5605(7) 0.2887(4) 0.034(2) Uani 1 1 d .
H59 H 0.7763 0.6335 0.2758 0.041 Uiso 1 1 calc R
C60 C 0.7948(5) 0.4708(8) 0.2576(4) 0.037(2) Uani 1 1 d .
C61 C 0.8144(6) 0.4880(8) 0.2000(4) 0.044(2) Uani 1 1 d .
H61A H 0.7696 0.4849 0.1719 0.066 Uiso 1 1 calc R
H61B H 0.8484 0.4304 0.1925 0.066 Uiso 1 1 calc R
H61C H 0.8378 0.5599 0.1985 0.066 Uiso 1 1 calc R
C62 C 0.7940(5) 0.3686(8) 0.2805(4) 0.037(2) Uani 1 1 d .
H62 H 0.8120 0.3089 0.2618 0.044 Uiso 1 1 calc R
C63 C 0.7678(5) 0.3473(7) 0.3304(4) 0.0307(19) Uani 1 1 d .
P64 P 0.77877(13) 0.20763(19) 0.35740(11) 0.0324(5) Uani 1 1 d .
N65 N 0.7070(4) 0.1745(6) 0.3838(3) 0.0323(17) Uani 1 1 d .
C66 C 0.6989(5) 0.0587(6) 0.3981(4) 0.0297(19) Uani 1 1 d .
C67 C 0.7445(5) 0.0128(7) 0.4433(4) 0.035(2) Uani 1 1 d .
H67 H 0.7776 0.0576 0.4677 0.042 Uiso 1 1 calc R
C68 C 0.7415(6) -0.1026(8) 0.4527(5) 0.043(2) Uani 1 1 d .
H68 H 0.7747 -0.1364 0.4819 0.051 Uiso 1 1 calc R
C69 C 0.6876(6) -0.1659(7) 0.4175(5) 0.041(2) Uani 1 1 d .
H69 H 0.6855 -0.2431 0.4222 0.049 Uiso 1 1 calc R
C70 C 0.6379(6) -0.1138(8) 0.3762(5) 0.043(2) Uani 1 1 d .
H70 H 0.5990 -0.1549 0.3552 0.051 Uiso 1 1 calc R
C71 C 0.6444(5) -0.0006(8) 0.3649(4) 0.039(2) Uani 1 1 d .
H71 H 0.6122 0.0336 0.3353 0.046 Uiso 1 1 calc R
C72 C 0.5046(5) 0.4706(9) 0.4902(4) 0.040(2) Uani 1 1 d .
H72 H 0.4983 0.5496 0.4993 0.048 Uiso 1 1 calc R
C73 C 0.5384(7) 0.4149(10) 0.5435(5) 0.052(3) Uani 1 1 d .
H73A H 0.5087 0.4304 0.5723 0.078 Uiso 1 1 calc R
H73B H 0.5884 0.4424 0.5556 0.078 Uiso 1 1 calc R
H73C H 0.5399 0.3355 0.5374 0.078 Uiso 1 1 calc R
C74 C 0.4280(6) 0.4254(10) 0.4682(5) 0.056(3) Uani 1 1 d .
H74A H 0.3962 0.4373 0.4959 0.084 Uiso 1 1 calc R
H74B H 0.4314 0.3466 0.4609 0.084 Uiso 1 1 calc R
H74C H 0.4073 0.4632 0.4335 0.084 Uiso 1 1 calc R
C75 C 0.5136(5) 0.5596(7) 0.3812(4) 0.034(2) Uani 1 1 d .
H75 H 0.4680 0.5212 0.3628 0.041 Uiso 1 1 calc R
C76 C 0.5595(6) 0.5844(9) 0.3363(5) 0.046(3) Uani 1 1 d .
H76A H 0.5364 0.6439 0.3125 0.069 Uiso 1 1 calc R
H76B H 0.5625 0.5187 0.3137 0.069 Uiso 1 1 calc R
H76C H 0.6091 0.6066 0.3539 0.069 Uiso 1 1 calc R
C77 C 0.4898(6) 0.6698(9) 0.4050(5) 0.045(2) Uani 1 1 d .
H77A H 0.4572 0.6548 0.4318 0.067 Uiso 1 1 calc R
H77B H 0.4638 0.7148 0.3745 0.067 Uiso 1 1 calc R
H77C H 0.5335 0.7092 0.4236 0.067 Uiso 1 1 calc R
C78 C 0.8659(5) 0.2059(8) 0.4096(5) 0.042(2) Uani 1 1 d .
H78 H 0.8741 0.1287 0.4231 0.051 Uiso 1 1 calc R
C79 C 0.8571(6) 0.2769(9) 0.4598(5) 0.044(2) Uani 1 1 d .
H79A H 0.8124 0.2552 0.4736 0.065 Uiso 1 1 calc R
H79B H 0.8535 0.3542 0.4486 0.065 Uiso 1 1 calc R
H79C H 0.8998 0.2667 0.4893 0.065 Uiso 1 1 calc R
C80 C 0.9324(6) 0.2394(10) 0.3839(5) 0.051(3) Uani 1 1 d .
H80A H 0.9281 0.3169 0.3733 0.077 Uiso 1 1 calc R
H80B H 0.9342 0.1945 0.3508 0.077 Uiso 1 1 calc R
H80C H 0.9774 0.2282 0.4111 0.077 Uiso 1 1 calc R
C81 C 0.7951(5) 0.1182(8) 0.3014(4) 0.039(2) Uani 1 1 d .
H81 H 0.8354 0.1535 0.2851 0.046 Uiso 1 1 calc R
C82 C 0.8238(7) 0.0033(8) 0.3206(5) 0.051(3) Uani 1 1 d .
H82A H 0.7853 -0.0372 0.3350 0.076 Uiso 1 1 calc R
H82B H 0.8670 0.0107 0.3500 0.076 Uiso 1 1 calc R
H82C H 0.8375 -0.0365 0.2890 0.076 Uiso 1 1 calc R
C83 C 0.7296(7) 0.1110(9) 0.2542(4) 0.052(3) Uani 1 1 d .
H83A H 0.6858 0.0883 0.2691 0.077 Uiso 1 1 calc R
H83B H 0.7399 0.0571 0.2267 0.077 Uiso 1 1 calc R
H83C H 0.7208 0.1829 0.2363 0.077 Uiso 1 1 calc R
N84 N 0.5923(4) 0.3044(5) 0.3197(3) 0.0305(16) Uani 1 1 d .
C85 C 0.5795(6) 0.3008(9) 0.2663(4) 0.049(3) Uani 1 1 d D
C86 C 0.6043(6) 0.3779(9) 0.2305(4) 0.047(3) Uani 1 1 d D
H86 H 0.6314 0.4404 0.2456 0.057 Uiso 1 1 calc R
C87 C 0.5892(9) 0.3626(11) 0.1732(5) 0.076(4) Uani 1 1 d D
H87 H 0.6087 0.4131 0.1499 0.091 Uiso 1 1 calc R
C88 C 0.5475(10) 0.2783(14) 0.1495(5) 0.092(5) Uani 1 1 d D
H88 H 0.5342 0.2730 0.1102 0.111 Uiso 1 1 calc R
C89 C 0.5238(8) 0.1962(11) 0.1854(5) 0.071(4) Uani 1 1 d D
H89 H 0.4981 0.1331 0.1696 0.086 Uiso 1 1 calc R
C90 C 0.5380(6) 0.2088(9) 0.2411(4) 0.048(3) Uani 1 1 d D
H90 H 0.5202 0.1558 0.2640 0.057 Uiso 1 1 calc R
Cl91 Cl 0.66763(14) 0.2491(2) 0.49913(10) 0.0406(5) Uani 1 1 d .
Cl92 Cl 0.51199(12) 0.19058(19) 0.40742(10) 0.0380(5) Uani 1 1 d .
O93 O 0.8447(5) 0.1304(11) 0.6790(5) 0.095(3) Uiso 1 1 d D
C94 C 0.7780(7) 0.1783(14) 0.6949(6) 0.080(4) Uiso 1 1 d D
H94A H 0.7835 0.2585 0.7003 0.096 Uiso 1 1 calc R
H94B H 0.7677 0.1448 0.7297 0.096 Uiso 1 1 calc R
C95 C 0.7156(6) 0.1517(12) 0.6453(5) 0.069(4) Uiso 1 1 d D
H95A H 0.6719 0.1223 0.6589 0.083 Uiso 1 1 calc R
H95B H 0.7010 0.2183 0.6229 0.083 Uiso 1 1 calc R
C96 C 0.7474(6) 0.0669(11) 0.6112(5) 0.063(3) Uiso 1 1 d D
H96A H 0.7412 -0.0083 0.6251 0.075 Uiso 1 1 calc R
H96B H 0.7250 0.0712 0.5714 0.075 Uiso 1 1 calc R
C97 C 0.8266(6) 0.1007(13) 0.6207(5) 0.073(4) Uiso 1 1 d D
H97A H 0.8580 0.0394 0.6122 0.088 Uiso 1 1 calc R
H97B H 0.8338 0.1640 0.5968 0.088 Uiso 1 1 calc R
O98 O 0.3671(10) -0.1161(16) 0.2882(8) 0.181(8) Uiso 1 1 d D
C99 C 0.3924(15) -0.1993(17) 0.2500(11) 0.168(11) Uiso 1 1 d D
H99A H 0.3509 -0.2436 0.2304 0.201 Uiso 1 1 calc R
H99B H 0.4304 -0.2486 0.2703 0.201 Uiso 1 1 calc R
C100 C 0.4243(19) -0.123(2) 0.2095(10) 0.222(17) Uiso 1 1 d D
H10A H 0.4646 -0.1605 0.1949 0.266 Uiso 1 1 calc R
H10B H 0.3856 -0.1036 0.1776 0.266 Uiso 1 1 calc R
C101 C 0.4523(13) -0.023(2) 0.2394(9) 0.149(9) Uiso 1 1 d D
H10C H 0.4302 0.0432 0.2202 0.179 Uiso 1 1 calc R
H10D H 0.5065 -0.0187 0.2434 0.179 Uiso 1 1 calc R
C102 C 0.4293(10) -0.0371(17) 0.2944(8) 0.114(7) Uiso 1 1 d D
H10E H 0.4709 -0.0651 0.3219 0.137 Uiso 1 1 calc R
H10F H 0.4138 0.0344 0.3077 0.137 Uiso 1 1 calc R
O103 O 0.0208(16) 0.0944(19) 0.5449(10) 0.290(16) Uiso 1 1 d D
C104 C 0.0436(15) 0.1826(19) 0.5090(8) 0.149(10) Uiso 1 1 d D
H10G H 0.0052 0.1942 0.4758 0.179 Uiso 1 1 calc R
H10H H 0.0900 0.1621 0.4963 0.179 Uiso 1 1 calc R
C105 C 0.055(2) 0.2900(18) 0.5454(11) 0.237(19) Uiso 1 1 d D
H10I H 0.0857 0.3445 0.5301 0.284 Uiso 1 1 calc R
H10J H 0.0074 0.3240 0.5496 0.284 Uiso 1 1 calc R
C106 C 0.0931(15) 0.242(2) 0.5984(11) 0.206(16) Uiso 1 1 d D
H10K H 0.0946 0.2926 0.6304 0.247 Uiso 1 1 calc R
H10L H 0.1433 0.2161 0.5961 0.247 Uiso 1 1 calc R
C107 C 0.0387(13) 0.149(2) 0.5988(8) 0.141(9) Uiso 1 1 d D
H10M H 0.0596 0.0945 0.6273 0.169 Uiso 1 1 calc R
H10N H -0.0070 0.1781 0.6093 0.169 Uiso 1 1 calc R
O108 O 0.3831(15) -0.063(2) 0.0427(11) 0.250 Uiso 1 1 d D
C109 C 0.4043(19) 0.050(3) 0.0623(12) 0.250 Uiso 1 1 d D
H10O H 0.4282 0.0503 0.1019 0.300 Uiso 1 1 calc R
H10P H 0.3611 0.0995 0.0577 0.300 Uiso 1 1 calc R
C110 C 0.4598(17) 0.086(3) 0.0236(13) 0.250 Uiso 1 1 d D
H11A H 0.4680 0.1661 0.0249 0.300 Uiso 1 1 calc R
H11B H 0.5077 0.0479 0.0339 0.300 Uiso 1 1 calc R
C111 C 0.421(2) 0.051(3) -0.0318(11) 0.250 Uiso 1 1 d D
H11C H 0.4549 0.0458 -0.0593 0.300 Uiso 1 1 calc R
H11D H 0.3792 0.0989 -0.0462 0.300 Uiso 1 1 calc R
C112 C 0.397(2) -0.061(2) -0.0155(12) 0.250 Uiso 1 1 d D
H11E H 0.3511 -0.0821 -0.0409 0.300 Uiso 1 1 calc R
H11F H 0.4350 -0.1159 -0.0196 0.300 Uiso 1 1 calc R
O113 O 0.2709(14) -0.256(2) -0.1044(11) 0.250 Uiso 1 1 d D
C114 C 0.2214(17) -0.276(2) -0.0641(15) 0.250 Uiso 1 1 d D
H11G H 0.1731 -0.2404 -0.0758 0.300 Uiso 1 1 calc R
H11H H 0.2433 -0.2505 -0.0264 0.300 Uiso 1 1 calc R
C115 C 0.2151(14) -0.403(2) -0.0667(17) 0.250 Uiso 1 1 d D
H11I H 0.1977 -0.4312 -0.0331 0.300 Uiso 1 1 calc R
H11J H 0.1791 -0.4255 -0.0998 0.300 Uiso 1 1 calc R
C116 C 0.2876(18) -0.450(2) -0.0700(19) 0.250 Uiso 1 1 d D
H11K H 0.2841 -0.5111 -0.0970 0.300 Uiso 1 1 calc R
H11L H 0.3134 -0.4751 -0.0332 0.300 Uiso 1 1 calc R
C117 C 0.3233(14) -0.351(3) -0.0899(17) 0.250 Uiso 1 1 d D
H11M H 0.3444 -0.3713 -0.1231 0.300 Uiso 1 1 calc R
H11N H 0.3642 -0.3277 -0.0605 0.300 Uiso 1 1 calc R
O118 O 0.3757(15) -0.411(2) 0.0746(10) 0.250 Uiso 1 1 d D
C119 C 0.3872(19) -0.534(2) 0.0846(13) 0.250 Uiso 1 1 d D
H11O H 0.4394 -0.5522 0.0985 0.300 Uiso 1 1 calc R
H11P H 0.3687 -0.5776 0.0509 0.300 Uiso 1 1 calc R
C120 C 0.3381(19) -0.548(3) 0.1310(14) 0.250 Uiso 1 1 d D
H12A H 0.2866 -0.5244 0.1182 0.300 Uiso 1 1 calc R
H12B H 0.3393 -0.6234 0.1459 0.300 Uiso 1 1 calc R
C121 C 0.380(2) -0.468(3) 0.1716(10) 0.250 Uiso 1 1 d D
H12C H 0.3560 -0.4541 0.2041 0.300 Uiso 1 1 calc R
H12D H 0.4318 -0.4915 0.1844 0.300 Uiso 1 1 calc R
C122 C 0.374(2) -0.372(2) 0.1322(12) 0.250 Uiso 1 1 d D
H12E H 0.3282 -0.3319 0.1332 0.300 Uiso 1 1 calc R
H12F H 0.4161 -0.3213 0.1439 0.300 Uiso 1 1 calc R
O123 O 0.5770(13) -0.155(2) 0.1834(12) 0.250 Uiso 1 1 d D
C124 C 0.6479(17) -0.175(3) 0.2226(11) 0.250 Uiso 1 1 d D
H12G H 0.6406 -0.2257 0.2530 0.300 Uiso 1 1 calc R
H12H H 0.6697 -0.1059 0.2388 0.300 Uiso 1 1 calc R
C125 C 0.6966(13) -0.229(3) 0.1836(15) 0.250 Uiso 1 1 d D
H12I H 0.7107 -0.1756 0.1567 0.300 Uiso 1 1 calc R
H12J H 0.7413 -0.2633 0.2050 0.300 Uiso 1 1 calc R
C126 C 0.6432(19) -0.313(2) 0.1557(15) 0.250 Uiso 1 1 d D
H12K H 0.6274 -0.3657 0.1821 0.300 Uiso 1 1 calc R
H12L H 0.6613 -0.3523 0.1252 0.300 Uiso 1 1 calc R
C127 C 0.5851(18) -0.228(3) 0.1349(12) 0.250 Uiso 1 1 d D
H12M H 0.6002 -0.1838 0.1047 0.300 Uiso 1 1 calc R
H12N H 0.5377 -0.2639 0.1203 0.300 Uiso 1 1 calc R

loop_
_atom_site_aniso_label
_atom_site_aniso_U_11
_atom_site_aniso_U_22
_atom_site_aniso_U_33
_atom_site_aniso_U_23
_atom_site_aniso_U_13
_atom_site_aniso_U_12
Nb1 0.0322(3) 0.0165(3) 0.0229(3) -0.0021(3) 0.0136(2) -0.0008(2)
P2 0.0391(11) 0.0204(11) 0.0249(11) -0.0012(8) 0.0137(9) 0.0011(8)
C3 0.040(4) 0.027(4) 0.021(4) 0.007(4) 0.014(3) 0.000(3)
C4 0.039(4) 0.027(4) 0.037(5) -0.005(4) 0.017(4) -0.009(3)
C5 0.037(4) 0.036(5) 0.036(5) -0.006(4) 0.006(4) -0.005(4)
C6 0.040(5) 0.072(8) 0.046(6) -0.025(6) 0.008(5) -0.017(5)
C7 0.028(4) 0.049(6) 0.038(5) -0.001(5) 0.005(4) 0.001(4)
C8 0.039(5) 0.051(6) 0.036(5) -0.010(5) 0.013(4) 0.001(4)
C9 0.039(4) 0.027(4) 0.021(4) -0.003(3) 0.010(3) 0.002(3)
N10 0.035(3) 0.025(4) 0.027(4) -0.006(3) 0.010(3) 0.000(3)
C11 0.040(4) 0.019(4) 0.020(4) 0.006(3) 0.014(3) 0.003(3)
C12 0.053(5) 0.019(4) 0.033(5) -0.006(4) 0.015(4) -0.002(3)
C13 0.046(5) 0.037(5) 0.036(5) -0.006(4) 0.019(4) -0.008(4)
C14 0.038(4) 0.027(5) 0.025(4) -0.008(3) 0.015(3) -0.002(3)
C15 0.070(7) 0.040(6) 0.027(5) -0.006(4) 0.019(5) -0.004(5)
C16 0.043(5) 0.030(5) 0.028(5) -0.002(4) 0.016(4) -0.001(3)
C17 0.031(4) 0.025(4) 0.023(4) -0.006(3) 0.007(3) -0.002(3)
P18 0.0431(11) 0.0181(10) 0.0273(11) -0.0024(9) 0.0151(9) -0.0012(8)
N19 0.029(3) 0.030(4) 0.026(4) -0.001(3) 0.014(3) 0.003(3)
C20 0.044(5) 0.016(4) 0.028(5) 0.001(3) 0.018(4) 0.001(3)
C21 0.051(5) 0.026(5) 0.042(6) 0.006(4) 0.012(5) 0.000(4)
C22 0.044(5) 0.039(6) 0.060(7) -0.010(5) 0.025(5) -0.011(4)
C23 0.077(7) 0.028(5) 0.057(7) 0.002(5) 0.041(6) -0.003(5)
C24 0.055(5) 0.029(5) 0.035(5) 0.008(4) 0.014(4) -0.003(4)
C25 0.046(5) 0.030(5) 0.037(5) 0.004(4) 0.013(4) -0.006(3)
C26 0.060(6) 0.026(5) 0.026(5) 0.004(4) 0.016(4) 0.000(4)
C27 0.068(7) 0.036(6) 0.051(7) 0.011(5) 0.024(6) 0.002(5)
C28 0.064(6) 0.014(4) 0.036(5) 0.004(4) 0.018(4) 0.009(4)
C29 0.047(5) 0.025(5) 0.030(5) -0.014(4) 0.014(4) 0.002(3)
C30 0.046(5) 0.040(6) 0.031(5) -0.005(4) 0.020(4) 0.002(4)
C31 0.062(6) 0.030(5) 0.036(5) -0.001(4) 0.027(5) 0.003(4)
C32 0.055(5) 0.018(4) 0.052(6) -0.001(4) 0.027(5) 0.008(3)
C33 0.073(7) 0.035(6) 0.057(7) 0.001(5) 0.034(6) 0.018(5)
C34 0.054(6) 0.035(6) 0.056(7) 0.008(5) 0.015(5) 0.009(4)
C35 0.051(5) 0.026(5) 0.029(5) -0.009(4) 0.016(4) -0.007(4)
C36 0.067(6) 0.037(6) 0.030(5) 0.000(4) 0.011(5) -0.013(5)
C37 0.080(7) 0.023(5) 0.046(6) -0.008(4) 0.023(6) -0.010(5)
N38 0.052(4) 0.022(4) 0.022(4) 0.003(3) 0.016(3) -0.010(3)
C39 0.088(8) 0.020(5) 0.029(5) -0.003(4) 0.020(5) -0.002(4)
C40 0.084(8) 0.035(6) 0.037(6) -0.002(5) 0.017(6) -0.001(5)
C41 0.110(10) 0.035(7) 0.044(7) 0.010(5) 0.022(7) 0.005(6)
C42 0.21(2) 0.038(7) 0.022(6) 0.000(5) 0.028(9) 0.029(9)
C43 0.088(8) 0.027(6) 0.059(8) -0.009(5) -0.020(7) 0.014(5)
C44 0.070(7) 0.039(6) 0.038(6) 0.000(5) 0.003(5) 0.006(5)
Cl45 0.0399(10) 0.0268(10) 0.0287(11) 0.0021(9) 0.0096(8) 0.0026(8)
Cl46 0.0406(11) 0.0341(12) 0.0469(14) -0.0045(10) 0.0254(10) 0.0026(8)
Nb47 0.0383(3) 0.0215(3) 0.0242(3) -0.0043(3) 0.0171(3) -0.0043(3)
P48 0.0403(11) 0.0235(11) 0.0289(12) -0.0017(9) 0.0179(9) -0.0031(8)
C49 0.048(5) 0.014(4) 0.027(4) 0.006(3) 0.011(4) -0.007(3)
C50 0.046(4) 0.014(4) 0.029(4) 0.005(3) 0.007(4) 0.003(3)
C51 0.045(5) 0.028(5) 0.035(5) 0.009(4) -0.007(4) 0.006(3)
C52 0.058(6) 0.030(5) 0.049(7) -0.009(5) 0.000(5) -0.002(4)
C53 0.045(5) 0.020(4) 0.041(5) 0.003(4) -0.002(4) 0.000(4)
C54 0.044(5) 0.026(5) 0.032(5) 0.006(4) 0.008(4) 0.000(3)
C55 0.032(4) 0.021(4) 0.036(5) 0.011(4) 0.013(4) -0.008(3)
N56 0.034(4) 0.030(4) 0.028(4) 0.004(3) 0.012(3) -0.004(3)
C57 0.036(4) 0.027(5) 0.046(6) 0.009(4) 0.017(4) -0.002(3)
C58 0.047(5) 0.024(4) 0.037(5) 0.006(4) 0.024(4) 0.009(3)
C59 0.053(5) 0.015(4) 0.042(5) 0.016(4) 0.030(4) 0.004(3)
C60 0.036(4) 0.041(5) 0.038(5) 0.007(4) 0.019(4) 0.003(4)
C61 0.070(6) 0.033(5) 0.037(5) 0.011(4) 0.031(5) -0.008(4)
C62 0.054(5) 0.029(5) 0.033(5) 0.002(4) 0.024(4) 0.005(4)
C63 0.041(4) 0.021(4) 0.033(5) 0.006(4) 0.016(4) 0.002(3)
P64 0.0466(12) 0.0206(11) 0.0361(13) 0.0040(9) 0.0243(10) 0.0029(9)
N65 0.050(4) 0.018(4) 0.037(4) 0.005(3) 0.028(4) 0.000(3)
C66 0.052(5) 0.014(4) 0.029(5) 0.002(3) 0.025(4) -0.001(3)
C67 0.047(5) 0.023(5) 0.038(5) 0.003(4) 0.015(4) 0.000(3)
C68 0.062(6) 0.026(5) 0.047(6) 0.010(4) 0.026(5) 0.001(4)
C69 0.062(6) 0.010(4) 0.057(7) 0.002(4) 0.029(5) 0.002(4)
C70 0.063(6) 0.026(5) 0.046(6) 0.000(4) 0.028(5) 0.000(4)
C71 0.050(5) 0.030(5) 0.043(6) 0.006(4) 0.028(4) 0.000(4)
C72 0.046(5) 0.044(6) 0.038(5) -0.013(4) 0.027(4) -0.009(4)
C73 0.082(7) 0.045(6) 0.039(6) 0.000(5) 0.037(6) 0.002(5)
C74 0.048(6) 0.063(7) 0.066(8) -0.014(6) 0.036(5) -0.025(5)
C75 0.048(5) 0.027(5) 0.029(5) 0.003(4) 0.011(4) 0.001(4)
C76 0.067(6) 0.039(6) 0.036(6) 0.007(4) 0.020(5) 0.007(5)
C77 0.048(5) 0.049(6) 0.039(6) -0.011(5) 0.014(5) -0.006(4)
C78 0.046(5) 0.028(5) 0.059(7) 0.017(5) 0.024(5) -0.001(4)
C79 0.050(5) 0.033(6) 0.047(6) 0.001(5) 0.008(5) -0.004(4)
C80 0.043(5) 0.053(6) 0.066(8) 0.027(6) 0.029(5) 0.004(4)
C81 0.063(5) 0.024(5) 0.038(5) -0.002(4) 0.034(4) -0.003(4)
C82 0.078(7) 0.018(5) 0.070(8) 0.006(5) 0.049(6) 0.010(4)
C83 0.090(7) 0.033(6) 0.040(6) -0.006(5) 0.036(6) 0.001(5)
N84 0.045(4) 0.007(3) 0.048(4) 0.007(3) 0.030(3) 0.001(3)
C85 0.065(6) 0.036(6) 0.048(6) -0.010(5) 0.014(5) -0.003(5)
C86 0.063(6) 0.053(7) 0.029(5) 0.010(5) 0.014(5) -0.004(5)
C87 0.129(12) 0.066(9) 0.036(7) 0.013(6) 0.024(8) -0.004(8)
C88 0.145(14) 0.104(13) 0.027(6) -0.026(8) 0.013(8) -0.039(11)
C89 0.088(9) 0.078(10) 0.049(8) -0.037(7) 0.016(7) -0.011(7)
C90 0.071(7) 0.044(6) 0.035(6) 0.001(5) 0.026(5) 0.009(5)
Cl91 0.0558(13) 0.0378(12) 0.0332(12) 0.0025(10) 0.0218(10) -0.0026(10)
Cl92 0.0459(11) 0.0346(12) 0.0383(13) -0.0012(10) 0.0211(10) -0.0095(9)

loop_
_atom_type_symbol
_atom_type_description
_atom_type_scat_dispersion_real
_atom_type_scat_dispersion_imag
_atom_type_scat_source
C C 0.0015 0.0009 'International Tables Vol C Tables 4.2.6.8 and 6.1.1.4'
H H 0.0000 0.0000 'International Tables Vol C Tables 4.2.6.8 and 6.1.1.4'
N N 0.0030 0.0019 'International Tables Vol C Tables 4.2.6.8 and 6.1.1.4'
O O 0.0056 0.0036 'International Tables Vol C Tables 4.2.6.8 and 6.1.1.4'
Cl Cl 0.0998 0.0984 'International Tables Vol C Tables 4.2.6.8 and 6.1.1.4'
Nb Nb -0.8282 2.8404 'International Tables Vol C Tables 4.2.6.8 and 6.1.1.4'
P P 0.0667 0.0580 'International Tables Vol C Tables 4.2.6.8 and 6.1.1.4'

loop_
_geom_angle_atom_site_label_1
_geom_angle_atom_site_label_2
_geom_angle_atom_site_label_3
_geom_angle
N38 Nb1 N19 95.2(3)
N38 Nb1 N10 95.3(3)
N19 Nb1 N10 86.5(3)
N38 Nb1 Cl46 94.6(3)
N19 Nb1 Cl46 109.81(18)
N10 Nb1 Cl46 160.0(2)
N38 Nb1 Cl45 177.2(3)
N19 Nb1 Cl45 87.5(2)
N10 Nb1 Cl45 85.6(2)
Cl46 Nb1 Cl45 83.80(8)
N38 Nb1 P2 88.4(2)
N19 Nb1 P2 159.14(18)
N10 Nb1 P2 72.67(19)
Cl46 Nb1 P2 90.30(8)
Cl45 Nb1 P2 89.28(8)
C3 P2 C26 104.1(4)
C3 P2 C29 104.9(4)
C26 P2 C29 110.0(4)
C3 P2 Nb1 94.7(3)
C26 P2 Nb1 115.6(3)
C29 P2 Nb1 123.6(3)
C9 C3 C4 120.9(8)
C9 C3 P2 114.4(6)
C4 C3 P2 124.7(7)
C5 C4 C3 120.4(9)
C5 C4 H4 119.8
C3 C4 H4 119.8
C4 C5 C7 119.5(8)
C4 C5 C6 121.3(9)
C7 C5 C6 119.2(8)
C5 C6 H6A 109.5
C5 C6 H6B 109.5
H6A C6 H6B 109.5
C5 C6 H6C 109.5
H6A C6 H6C 109.5
H6B C6 H6C 109.5
C5 C7 C8 119.4(8)
C5 C7 H7 120.3
C8 C7 H7 120.3
C7 C8 C9 121.0(9)
C7 C8 H8 119.5
C9 C8 H8 119.5
C3 C9 C8 118.7(8)
C3 C9 N10 119.4(7)
C8 C9 N10 121.9(8)
C11 N10 C9 115.0(7)
C11 N10 Nb1 125.1(5)
C9 N10 Nb1 118.8(5)
N10 C11 C12 121.4(8)
N10 C11 C17 122.0(7)
C12 C11 C17 116.6(7)
C13 C12 C11 123.5(8)
C13 C12 H12 118.3
C11 C12 H12 118.3
C12 C13 C14 120.7(8)
C12 C13 H13 119.7
C14 C13 H13 119.7
C16 C14 C13 117.2(8)
C16 C14 C15 122.5(8)
C13 C14 C15 120.3(8)
C14 C15 H15A 109.5
C14 C15 H15B 109.5
H15A C15 H15B 109.5
C14 C15 H15C 109.5
H15A C15 H15C 109.5
H15B C15 H15C 109.5
C14 C16 C17 122.8(8)
C14 C16 H16 118.6
C17 C16 H16 118.6
C16 C17 C11 119.2(7)
C16 C17 P18 115.8(6)
C11 C17 P18 124.5(6)
N19 P18 C17 110.4(4)
N19 P18 C35 112.7(4)
C17 P18 C35 109.7(4)
N19 P18 C32 111.1(4)
C17 P18 C32 106.2(4)
C35 P18 C32 106.4(5)
C20 N19 P18 120.8(6)
C20 N19 Nb1 110.2(5)
P18 N19 Nb1 128.2(4)
C21 C20 C25 119.9(8)
C21 C20 N19 119.2(8)
C25 C20 N19 120.9(8)
C20 C21 C22 121.2(9)
C20 C21 H21 119.4
C22 C21 H21 119.4
C23 C22 C21 118.5(9)
C23 C22 H22 120.7
C21 C22 H22 120.7
C24 C23 C22 120.8(9)
C24 C23 H23 119.6
C22 C23 H23 119.6
C23 C24 C25 120.8(10)
C23 C24 H24 119.6
C25 C24 H24 119.6
C24 C25 C20 118.7(9)
C24 C25 H25 120.6
C20 C25 H25 120.6
C28 C26 C27 111.7(8)
C28 C26 P2 114.2(6)
C27 C26 P2 112.5(7)
C28 C26 H26 105.9
C27 C26 H26 105.9
P2 C26 H26 105.9
C26 C27 H27A 109.5
C26 C27 H27B 109.5
H27A C27 H27B 109.5
C26 C27 H27C 109.5
H27A C27 H27C 109.5
H27B C27 H27C 109.5
C26 C28 H28A 109.5
C26 C28 H28B 109.5
H28A C28 H28B 109.5
C26 C28 H28C 109.5
H28A C28 H28C 109.5
H28B C28 H28C 109.5
C30 C29 C31 111.0(7)
C30 C29 P2 109.6(6)
C31 C29 P2 111.3(7)
C30 C29 H29 108.3
C31 C29 H29 108.3
P2 C29 H29 108.3
C29 C30 H30A 109.5
C29 C30 H30B 109.5
H30A C30 H30B 109.5
C29 C30 H30C 109.5
H30A C30 H30C 109.5
H30B C30 H30C 109.5
C29 C31 H31A 109.5
C29 C31 H31B 109.5
H31A C31 H31B 109.5
C29 C31 H31C 109.5
H31A C31 H31C 109.5
H31B C31 H31C 109.5
C34 C32 C33 108.8(9)
C34 C32 P18 110.6(7)
C33 C32 P18 113.0(8)
C34 C32 H32 108.1
C33 C32 H32 108.1
P18 C32 H32 108.1
C32 C33 H33A 109.5
C32 C33 H33B 109.5
H33A C33 H33B 109.5
C32 C33 H33C 109.5
H33A C33 H33C 109.5
H33B C33 H33C 109.5
C32 C34 H34A 109.5
C32 C34 H34B 109.5
H34A C34 H34B 109.5
C32 C34 H34C 109.5
H34A C34 H34C 109.5
H34B C34 H34C 109.5
C36 C35 C37 112.9(8)
C36 C35 P18 111.1(6)
C37 C35 P18 111.0(7)
C36 C35 H35 107.2
C37 C35 H35 107.2
P18 C35 H35 107.2
C35 C36 H36A 109.5
C35 C36 H36B 109.5
H36A C36 H36B 109.5
C35 C36 H36C 109.5
H36A C36 H36C 109.5
H36B C36 H36C 109.5
C35 C37 H37A 109.5
C35 C37 H37B 109.5
H37A C37 H37B 109.5
C35 C37 H37C 109.5
H37A C37 H37C 109.5
H37B C37 H37C 109.5
C39 N38 Nb1 172.8(7)
C44 C39 C40 119.2(9)
C44 C39 N38 121.7(9)
C40 C39 N38 119.1(9)
C41 C40 C39 121.4(11)
C41 C40 H40 119.3
C39 C40 H40 119.3
C40 C41 C42 118.8(10)
C40 C41 H41 120.6
C42 C41 H41 120.6
C43 C42 C41 119.2(9)
C43 C42 H42 120.4
C41 C42 H42 120.4
C42 C43 C44 122.1(10)
C42 C43 H43 119.0
C44 C43 H43 119.0
C39 C44 C43 119.2(10)
C39 C44 H44 120.4
C43 C44 H44 120.4
N84 Nb47 N56 96.1(3)
N84 Nb47 N65 90.1(3)
N56 Nb47 N65 89.1(3)
N84 Nb47 Cl92 91.8(2)
N56 Nb47 Cl92 160.4(2)
N65 Nb47 Cl92 108.8(2)
N84 Nb47 Cl91 173.0(2)
N56 Nb47 Cl91 87.7(2)
N65 Nb47 Cl91 84.1(2)
Cl92 Nb47 Cl91 86.44(9)
N84 Nb47 P48 102.0(2)
N56 Nb47 P48 73.4(2)
N65 Nb47 P48 159.5(2)
Cl92 Nb47 P48 87.51(9)
Cl91 Nb47 P48 84.63(8)
C49 P48 C72 104.9(4)
C49 P48 C75 107.5(4)
C72 P48 C75 103.6(5)
C49 P48 Nb47 96.7(3)
C72 P48 Nb47 127.1(4)
C75 P48 Nb47 115.1(3)
C55 C49 C50 120.2(8)
C55 C49 P48 115.7(7)
C50 C49 P48 124.1(7)
C51 C50 C49 121.9(8)
C51 C50 H50 119.0
C49 C50 H50 119.0
C50 C51 C53 117.8(9)
C50 C51 C52 120.7(9)
C53 C51 C52 121.5(9)
C51 C52 H52A 109.5
C51 C52 H52B 109.5
H52A C52 H52B 109.5
C51 C52 H52C 109.5
H52A C52 H52C 109.5
H52B C52 H52C 109.5
C54 C53 C51 121.1(9)
C54 C53 H53 119.4
C51 C53 H53 119.4
C53 C54 C55 121.0(9)
C53 C54 H54 119.5
C55 C54 H54 119.5
C49 C55 N56 119.8(7)
C49 C55 C54 118.0(9)
N56 C55 C54 122.1(8)
C55 N56 C57 117.6(7)
C55 N56 Nb47 123.4(5)
C57 N56 Nb47 117.1(6)
N56 C57 C58 120.0(8)
N56 C57 C63 123.3(8)
C58 C57 C63 116.5(8)
C59 C58 C57 122.6(8)
C59 C58 H58 118.7
C57 C58 H58 118.7
C58 C59 C60 120.1(8)
C58 C59 H59 119.9
C60 C59 H59 119.9
C62 C60 C59 117.2(8)
C62 C60 C61 121.5(9)
C59 C60 C61 121.2(8)
C60 C61 H61A 109.5
C60 C61 H61B 109.5
H61A C61 H61B 109.5
C60 C61 H61C 109.5
H61A C61 H61C 109.5
H61B C61 H61C 109.5
C60 C62 C63 123.4(9)
C60 C62 H62 118.3
C63 C62 H62 118.3
C62 C63 C57 119.7(8)
C62 C63 P64 116.9(7)
C57 C63 P64 123.2(7)
N65 P64 C81 113.7(4)
N65 P64 C63 109.2(4)
C81 P64 C63 108.2(4)
N65 P64 C78 113.1(4)
C81 P64 C78 105.7(5)
C63 P64 C78 106.6(4)
C66 N65 P64 117.3(6)
C66 N65 Nb47 119.2(5)
P64 N65 Nb47 123.6(4)
C71 C66 C67 122.4(8)
C71 C66 N65 117.3(9)
C67 C66 N65 120.3(8)
C66 C67 C68 119.4(9)
C66 C67 H67 120.3
C68 C67 H67 120.3
C67 C68 C69 118.6(10)
C67 C68 H68 120.7
C69 C68 H68 120.7
C70 C69 C68 119.6(9)
C70 C69 H69 120.2
C68 C69 H69 120.2
C69 C70 C71 121.2(10)
C69 C70 H70 119.4
C71 C70 H70 119.4
C66 C71 C70 118.3(10)
C66 C71 H71 120.9
C70 C71 H71 120.9
C73 C72 C74 111.2(9)
C73 C72 P48 114.2(7)
C74 C72 P48 110.6(7)
C73 C72 H72 106.8
C74 C72 H72 106.8
P48 C72 H72 106.8
C72 C73 H73A 109.5
C72 C73 H73B 109.5
H73A C73 H73B 109.5
C72 C73 H73C 109.5
H73A C73 H73C 109.5
H73B C73 H73C 109.5
C72 C74 H74A 109.5
C72 C74 H74B 109.5
H74A C74 H74B 109.5
C72 C74 H74C 109.5
H74A C74 H74C 109.5
H74B C74 H74C 109.5
C76 C75 C77 108.9(8)
C76 C75 P48 112.0(7)
C77 C75 P48 113.1(7)
C76 C75 H75 107.5
C77 C75 H75 107.5
P48 C75 H75 107.5
C75 C76 H76A 109.5
C75 C76 H76B 109.5
H76A C76 H76B 109.5
C75 C76 H76C 109.5
H76A C76 H76C 109.5
H76B C76 H76C 109.5
C75 C77 H77A 109.5
C75 C77 H77B 109.5
H77A C77 H77B 109.5
C75 C77 H77C 109.5
H77A C77 H77C 109.5
H77B C77 H77C 109.5
C79 C78 C80 112.4(9)
C79 C78 P64 109.9(7)
C80 C78 P64 112.0(8)
C79 C78 H78 107.4
C80 C78 H78 107.4
P64 C78 H78 107.4
C78 C79 H79A 109.5
C78 C79 H79B 109.5
H79A C79 H79B 109.5
C78 C79 H79C 109.5
H79A C79 H79C 109.5
H79B C79 H79C 109.5
C78 C80 H80A 109.5
C78 C80 H80B 109.5
H80A C80 H80B 109.5
C78 C80 H80C 109.5
H80A C80 H80C 109.5
H80B C80 H80C 109.5
C83 C81 C82 111.4(9)
C83 C81 P64 113.0(7)
C82 C81 P64 114.3(7)
C83 C81 H81 105.8
C82 C81 H81 105.8
P64 C81 H81 105.8
C81 C82 H82A 109.5
C81 C82 H82B 109.5
H82A C82 H82B 109.5
C81 C82 H82C 109.5
H82A C82 H82C 109.5
H82B C82 H82C 109.5
C81 C83 H83A 109.5
C81 C83 H83B 109.5
H83A C83 H83B 109.5
C81 C83 H83C 109.5
H83A C83 H83C 109.5
H83B C83 H83C 109.5
C85 N84 Nb47 170.3(7)
N84 C85 C86 125.5(9)
N84 C85 C90 117.1(9)
C86 C85 C90 117.4(8)
C87 C86 C85 120.1(10)
C87 C86 H86 120.0
C85 C86 H86 119.9
C88 C87 C86 122.2(10)
C88 C87 H87 118.9
C86 C87 H87 118.9
C87 C88 C89 118.4(9)
C87 C88 H88 120.8
C89 C88 H88 120.8
C90 C89 C88 120.4(10)
C90 C89 H89 119.8
C88 C89 H89 119.8
C89 C90 C85 121.3(10)
C89 C90 H90 119.4
C85 C90 H90 119.4

loop_
_geom_bond_atom_site_label_1
_geom_bond_atom_site_label_2
_geom_bond_distance
Nb1 N38 1.788(8)
Nb1 N19 2.136(7)
Nb1 N10 2.140(7)
Nb1 Cl46 2.454(2)
Nb1 Cl45 2.575(2)
Nb1 P2 2.642(3)
P2 C3 1.834(8)
P2 C26 1.859(9)
P2 C29 1.861(9)
C3 C9 1.371(12)
C3 C4 1.395(13)
C4 C5 1.388(13)
C4 H4 0.9500
C5 C7 1.389(14)
C5 C6 1.538(13)
C6 H6A 0.9800
C6 H6B 0.9800
C6 H6C 0.9800
C7 C8 1.398(14)
C7 H7 0.9500
C8 C9 1.400(13)
C8 H8 0.9500
C9 N10 1.428(11)
N10 C11 1.389(10)
C11 C12 1.408(12)
C11 C17 1.435(12)
C12 C13 1.372(13)
C12 H12 0.9500
C13 C14 1.419(13)
C13 H13 0.9500
C14 C16 1.393(12)
C14 C15 1.514(12)
C15 H15A 0.9800
C15 H15B 0.9800
C15 H15C 0.9800
C16 C17 1.417(12)
C16 H16 0.9500
C17 P18 1.797(9)
P18 N19 1.632(7)
P18 C35 1.827(9)
P18 C32 1.828(10)
N19 C20 1.468(10)
C20 C21 1.355(13)
C20 C25 1.423(13)
C21 C22 1.422(14)
C21 H21 0.9500
C22 C23 1.394(16)
C22 H22 0.9500
C23 C24 1.370(15)
C23 H23 0.9500
C24 C25 1.406(13)
C24 H24 0.9500
C25 H25 0.9500
C26 C28 1.526(14)
C26 C27 1.571(15)
C26 H26 1.0000
C27 H27A 0.9800
C27 H27B 0.9800
C27 H27C 0.9800
C28 H28A 0.9800
C28 H28B 0.9800
C28 H28C 0.9800
C29 C30 1.530(13)
C29 C31 1.564(13)
C29 H29 1.0000
C30 H30A 0.9800
C30 H30B 0.9800
C30 H30C 0.9800
C31 H31A 0.9800
C31 H31B 0.9800
C31 H31C 0.9800
C32 C34 1.513(16)
C32 C33 1.555(13)
C32 H32 1.0000
C33 H33A 0.9800
C33 H33B 0.9800
C33 H33C 0.9800
C34 H34A 0.9800
C34 H34B 0.9800
C34 H34C 0.9800
C35 C36 1.523(14)
C35 C37 1.524(13)
C35 H35 1.0000
C36 H36A 0.9800
C36 H36B 0.9800
C36 H36C 0.9800
C37 H37A 0.9800
C37 H37B 0.9800
C37 H37C 0.9800
N38 C39 1.418(12)
C39 C44 1.388(16)
C39 C40 1.408(15)
C40 C41 1.375(15)
C40 H40 0.9500
C41 C42 1.44(2)
C41 H41 0.9500
C42 C43 1.353(18)
C42 H42 0.9500
C43 C44 1.407(15)
C43 H43 0.9500
C44 H44 0.9500
Nb47 N84 1.890(8)
Nb47 N56 2.145(7)
Nb47 N65 2.171(7)
Nb47 Cl92 2.435(2)
Nb47 Cl91 2.528(3)
Nb47 P48 2.661(3)
P48 C49 1.813(9)
P48 C72 1.842(9)
P48 C75 1.851(10)
C49 C55 1.385(12)
C49 C50 1.405(12)
C50 C51 1.395(13)
C50 H50 0.9500
C51 C53 1.406(14)
C51 C52 1.532(15)
C52 H52A 0.9800
C52 H52B 0.9800
C52 H52C 0.9800
C53 C54 1.372(13)
C53 H53 0.9500
C54 C55 1.437(12)
C54 H54 0.9500
C55 N56 1.402(12)
N56 C57 1.405(11)
C57 C58 1.408(13)
C57 C63 1.426(13)
C58 C59 1.393(12)
C58 H58 0.9500
C59 C60 1.429(13)
C59 H59 0.9500
C60 C62 1.366(14)
C60 C61 1.526(12)
C61 H61A 0.9800
C61 H61B 0.9800
C61 H61C 0.9800
C62 C63 1.408(12)
C62 H62 0.9500
C63 P64 1.824(9)
P64 N65 1.620(7)
P64 C81 1.813(9)
P64 C78 1.872(11)
N65 C66 1.469(10)
C66 C71 1.381(14)
C66 C67 1.385(14)
C67 C68 1.428(13)
C67 H67 0.9500
C68 C69 1.425(15)
C68 H68 0.9500
C69 C70 1.393(15)
C69 H69 0.9500
C70 C71 1.416(14)
C70 H70 0.9500
C71 H71 0.9500
C72 C73 1.505(16)
C72 C74 1.526(14)
C72 H72 1.0000
C73 H73A 0.9800
C73 H73B 0.9800
C73 H73C 0.9800
C74 H74A 0.9800
C74 H74B 0.9800
C74 H74C 0.9800
C75 C76 1.525(13)
C75 C77 1.557(14)
C75 H75 1.0000
C76 H76A 0.9800
C76 H76B 0.9800
C76 H76C 0.9800
C77 H77A 0.9800
C77 H77B 0.9800
C77 H77C 0.9800
C78 C79 1.530(15)
C78 C80 1.527(12)
C78 H78 1.0000
C79 H79A 0.9800
C79 H79B 0.9800
C79 H79C 0.9800
C80 H80A 0.9800
C80 H80B 0.9800
C80 H80C 0.9800
C81 C83 1.523(16)
C81 C82 1.542(14)
C81 H81 1.0000
C82 H82A 0.9800
C82 H82B 0.9800
C82 H82C 0.9800
C83 H83A 0.9800
C83 H83B 0.9800
C83 H83C 0.9800
N84 C85 1.283(12)
C85 C86 1.413(14)
C85 C90 1.436(16)
C86 C87 1.390(15)
C86 H86 0.9500
C87 C88 1.353(19)
C87 H87 0.9500
C88 C89 1.446(19)
C88 H88 0.9500
C89 C90 1.346(15)
C89 H89 0.9500
C90 H90 0.9500

loop_
_geom_torsion_atom_site_label_1
_geom_torsion_atom_site_label_2
_geom_torsion_atom_site_label_3
_geom_torsion_atom_site_label_4
_geom_torsion
N38 Nb1 P2 C3 63.8(3)
N19 Nb1 P2 C3 -36.7(6)
N10 Nb1 P2 C3 -32.2(3)
Cl46 Nb1 P2 C3 158.4(3)
Cl45 Nb1 P2 C3 -117.8(3)
N38 Nb1 P2 C26 171.9(4)
N19 Nb1 P2 C26 71.4(7)
N10 Nb1 P2 C26 75.9(4)
Cl46 Nb1 P2 C26 -93.5(4)
Cl45 Nb1 P2 C26 -9.7(4)
N38 Nb1 P2 C29 -47.6(4)
N19 Nb1 P2 C29 -148.1(7)
N10 Nb1 P2 C29 -143.6(4)
Cl46 Nb1 P2 C29 47.0(4)
Cl45 Nb1 P2 C29 130.8(4)
C26 P2 C3 C9 -89.4(7)
C29 P2 C3 C9 155.1(6)
Nb1 P2 C3 C9 28.5(6)
C26 P2 C3 C4 89.8(8)
C29 P2 C3 C4 -25.8(8)
Nb1 P2 C3 C4 -152.3(7)
C9 C3 C4 C5 0.5(14)
P2 C3 C4 C5 -178.6(7)
C3 C4 C5 C7 -1.0(15)
C3 C4 C5 C6 177.8(9)
C4 C5 C7 C8 2.1(15)
C6 C5 C7 C8 -176.8(10)
C5 C7 C8 C9 -2.7(16)
C4 C3 C9 C8 -1.0(13)
P2 C3 C9 C8 178.2(7)
C4 C3 C9 N10 177.8(8)
P2 C3 C9 N10 -3.0(10)
C7 C8 C9 C3 2.2(15)
C7 C8 C9 N10 -176.7(9)
C3 C9 N10 C11 132.7(8)
C8 C9 N10 C11 -48.5(12)
C3 C9 N10 Nb1 -36.2(10)
C8 C9 N10 Nb1 142.6(8)
N38 Nb1 N10 C11 146.4(7)
N19 Nb1 N10 C11 51.5(7)
Cl46 Nb1 N10 C11 -94.3(8)
Cl45 Nb1 N10 C11 -36.2(6)
P2 Nb1 N10 C11 -126.9(7)
N38 Nb1 N10 C9 -45.9(7)
N19 Nb1 N10 C9 -140.8(6)
Cl46 Nb1 N10 C9 73.4(9)
Cl45 Nb1 N10 C9 131.5(6)
P2 Nb1 N10 C9 40.8(6)
C9 N10 C11 C12 -31.4(11)
Nb1 N10 C11 C12 136.7(7)
C9 N10 C11 C17 149.4(8)
Nb1 N10 C11 C17 -42.5(10)
N10 C11 C12 C13 180.0(9)
C17 C11 C12 C13 -0.8(14)
C11 C12 C13 C14 -0.6(15)
C12 C13 C14 C16 2.2(14)
C12 C13 C14 C15 -180.0(9)
C13 C14 C16 C17 -2.4(14)
C15 C14 C16 C17 179.8(9)
C14 C16 C17 C11 1.0(13)
C14 C16 C17 P18 -172.0(7)
N10 C11 C17 C16 179.8(8)
C12 C11 C17 C16 0.6(12)
N10 C11 C17 P18 -7.8(11)
C12 C11 C17 P18 173.0(7)
C16 C17 P18 N19 -157.3(6)
C11 C17 P18 N19 30.1(8)
C16 C17 P18 C35 -32.5(8)
C11 C17 P18 C35 154.9(7)
C16 C17 P18 C32 82.1(8)
C11 C17 P18 C32 -90.5(8)
C17 P18 N19 C20 -173.2(6)
C35 P18 N19 C20 63.8(8)
C32 P18 N19 C20 -55.6(8)
C17 P18 N19 Nb1 -4.6(6)
C35 P18 N19 Nb1 -127.7(5)
C32 P18 N19 Nb1 113.0(5)
N38 Nb1 N19 C20 50.5(6)
N10 Nb1 N19 C20 145.5(6)
Cl46 Nb1 N19 C20 -46.3(6)
Cl45 Nb1 N19 C20 -128.8(5)
P2 Nb1 N19 C20 149.8(5)
N38 Nb1 N19 P18 -119.0(5)
N10 Nb1 N19 P18 -24.0(5)
Cl46 Nb1 N19 P18 144.2(4)
Cl45 Nb1 N19 P18 61.7(5)
P2 Nb1 N19 P18 -19.7(10)
P18 N19 C20 C21 -106.5(8)
Nb1 N19 C20 C21 83.0(9)
P18 N19 C20 C25 76.0(10)
Nb1 N19 C20 C25 -94.5(8)
C25 C20 C21 C22 1.7(15)
N19 C20 C21 C22 -175.8(9)
C20 C21 C22 C23 -2.6(15)
C21 C22 C23 C24 1.5(16)
C22 C23 C24 C25 0.4(16)
C23 C24 C25 C20 -1.3(15)
C21 C20 C25 C24 0.2(14)
N19 C20 C25 C24 177.7(8)
C3 P2 C26 C28 176.4(7)
C29 P2 C26 C28 -71.7(8)
Nb1 P2 C26 C28 74.0(7)
C3 P2 C26 C27 -54.9(8)
C29 P2 C26 C27 57.0(8)
Nb1 P2 C26 C27 -157.3(6)
C3 P2 C29 C30 -62.6(7)
C26 P2 C29 C30 -174.0(6)
Nb1 P2 C29 C30 43.6(7)
C3 P2 C29 C31 174.3(6)
C26 P2 C29 C31 62.9(7)
Nb1 P2 C29 C31 -79.5(7)
N19 P18 C32 C34 -65.8(8)
C17 P18 C32 C34 54.3(8)
C35 P18 C32 C34 171.2(7)
N19 P18 C32 C33 172.0(7)
C17 P18 C32 C33 -67.9(8)
C35 P18 C32 C33 49.0(8)
N19 P18 C35 C36 56.5(8)
C17 P18 C35 C36 -66.9(7)
C32 P18 C35 C36 178.6(7)
N19 P18 C35 C37 -69.9(8)
C17 P18 C35 C37 166.6(7)
C32 P18 C35 C37 52.1(8)
N19 Nb1 N38 C39 31(5)
N10 Nb1 N38 C39 -56(5)
Cl46 Nb1 N38 C39 142(5)
Cl45 Nb1 N38 C39 -164(4)
P2 Nb1 N38 C39 -128(5)
Nb1 N38 C39 C44 63(6)
Nb1 N38 C39 C40 -114(5)
C44 C39 C40 C41 0.4(16)
N38 C39 C40 C41 178.3(10)
C39 C40 C41 C42 -2.9(17)
C40 C41 C42 C43 3.6(18)
C41 C42 C43 C44 -1.7(19)
C40 C39 C44 C43 1.5(16)
N38 C39 C44 C43 -176.3(10)
C42 C43 C44 C39 -0.8(18)
N84 Nb47 P48 C49 -116.9(3)
N56 Nb47 P48 C49 -24.1(3)
N65 Nb47 P48 C49 8.1(6)
Cl92 Nb47 P48 C49 151.7(3)
Cl91 Nb47 P48 C49 65.1(3)
N84 Nb47 P48 C72 128.7(5)
N56 Nb47 P48 C72 -138.5(5)
N65 Nb47 P48 C72 -106.3(7)
Cl92 Nb47 P48 C72 37.3(4)
Cl91 Nb47 P48 C72 -49.3(4)
N84 Nb47 P48 C75 -4.1(4)
N56 Nb47 P48 C75 88.8(4)
N65 Nb47 P48 C75 121.0(6)
Cl92 Nb47 P48 C75 -95.4(3)
Cl91 Nb47 P48 C75 177.9(3)
C72 P48 C49 C55 153.7(7)
C75 P48 C49 C55 -96.5(7)
Nb47 P48 C49 C55 22.5(7)
C72 P48 C49 C50 -25.4(9)
C75 P48 C49 C50 84.4(8)
Nb47 P48 C49 C50 -156.6(7)
C55 C49 C50 C51 0.4(13)
P48 C49 C50 C51 179.5(7)
C49 C50 C51 C53 1.1(13)
C49 C50 C51 C52 -176.4(8)
C50 C51 C53 C54 -1.9(13)
C52 C51 C53 C54 175.6(9)
C51 C53 C54 C55 1.2(14)
C50 C49 C55 N56 175.1(8)
P48 C49 C55 N56 -4.0(10)
C50 C49 C55 C54 -1.1(12)
P48 C49 C55 C54 179.8(6)
C53 C54 C55 C49 0.3(13)
C53 C54 C55 N56 -175.8(8)
C49 C55 N56 C57 137.2(8)
C54 C55 N56 C57 -46.8(12)
C49 C55 N56 Nb47 -26.5(11)
C54 C55 N56 Nb47 149.5(7)
N84 Nb47 N56 C55 131.6(7)
N65 Nb47 N56 C55 -138.4(7)
Cl92 Nb47 N56 C55 18.2(11)
Cl91 Nb47 N56 C55 -54.3(7)
P48 Nb47 N56 C55 30.8(6)
N84 Nb47 N56 C57 -32.2(7)
N65 Nb47 N56 C57 57.8(7)
Cl92 Nb47 N56 C57 -145.6(6)
Cl91 Nb47 N56 C57 141.9(6)
P48 Nb47 N56 C57 -133.0(7)
C55 N56 C57 C58 -33.9(13)
Nb47 N56 C57 C58 130.9(8)
C55 N56 C57 C63 151.3(9)
Nb47 N56 C57 C63 -43.9(11)
N56 C57 C58 C59 -171.3(9)
C63 C57 C58 C59 3.8(15)
C57 C58 C59 C60 0.8(15)
C58 C59 C60 C62 -5.1(14)
C58 C59 C60 C61 171.6(10)
C59 C60 C62 C63 4.7(15)
C61 C60 C62 C63 -172.0(10)
C60 C62 C63 C57 0.1(15)
C60 C62 C63 P64 -174.7(8)
N56 C57 C63 C62 170.7(9)
C58 C57 C63 C62 -4.3(14)
N56 C57 C63 P64 -14.9(13)
C58 C57 C63 P64 170.1(7)
C62 C63 P64 N65 -142.3(8)
C57 C63 P64 N65 43.2(9)
C62 C63 P64 C81 -18.0(9)
C57 C63 P64 C81 167.4(8)
C62 C63 P64 C78 95.3(8)
C57 C63 P64 C78 -79.3(9)
C81 P64 N65 C66 47.8(9)
C63 P64 N65 C66 168.7(7)
C78 P64 N65 C66 -72.8(8)
C81 P64 N65 Nb47 -131.2(5)
C63 P64 N65 Nb47 -10.3(7)
C78 P64 N65 Nb47 108.2(6)
N84 Nb47 N65 C66 -109.8(7)
N56 Nb47 N65 C66 154.1(7)
Cl92 Nb47 N65 C66 -17.8(7)
Cl91 Nb47 N65 C66 66.4(7)
P48 Nb47 N65 C66 123.4(6)
N84 Nb47 N65 P64 69.1(6)
N56 Nb47 N65 P64 -26.9(6)
Cl92 Nb47 N65 P64 161.1(5)
Cl91 Nb47 N65 P64 -114.7(5)
P48 Nb47 N65 P64 -57.7(9)
P64 N65 C66 C71 -108.4(9)
Nb47 N65 C66 C71 70.6(9)
P64 N65 C66 C67 71.6(10)
Nb47 N65 C66 C67 -109.4(8)
C71 C66 C67 C68 7.2(14)
N65 C66 C67 C68 -172.8(8)
C66 C67 C68 C69 -4.4(14)
C67 C68 C69 C70 -2.1(14)
C68 C69 C70 C71 6.2(15)
C67 C66 C71 C70 -3.2(13)
N65 C66 C71 C70 176.9(8)
C69 C70 C71 C66 -3.7(14)
C49 P48 C72 C73 -58.4(9)
C75 P48 C72 C73 -171.0(8)
Nb47 P48 C72 C73 52.2(9)
C49 P48 C72 C74 175.2(8)
C75 P48 C72 C74 62.6(9)
Nb47 P48 C72 C74 -74.2(9)
C49 P48 C75 C76 59.1(8)
C72 P48 C75 C76 169.8(7)
Nb47 P48 C75 C76 -47.3(8)
C49 P48 C75 C77 -64.4(8)
C72 P48 C75 C77 46.2(8)
Nb47 P48 C75 C77 -170.8(6)
N65 P64 C78 C79 -53.3(7)
C81 P64 C78 C79 -178.4(6)
C63 P64 C78 C79 66.7(7)
N65 P64 C78 C80 -179.0(7)
C81 P64 C78 C80 56.0(9)
C63 P64 C78 C80 -59.0(9)
N65 P64 C81 C83 56.2(8)
C63 P64 C81 C83 -65.2(8)
C78 P64 C81 C83 -179.1(7)
N65 P64 C81 C82 -72.6(8)
C63 P64 C81 C82 165.9(7)
C78 P64 C81 C82 52.1(8)
N56 Nb47 N84 C85 94(4)
N65 Nb47 N84 C85 5(4)
Cl92 Nb47 N84 C85 -104(4)
Cl91 Nb47 N84 C85 -28(5)
P48 Nb47 N84 C85 168(4)
Nb47 N84 C85 C86 -104(4)
Nb47 N84 C85 C90 75(4)
N84 C85 C86 C87 177.5(12)
C90 C85 C86 C87 -0.8(17)
C85 C86 C87 C88 4(2)
C86 C87 C88 C89 -6(3)
C87 C88 C89 C90 5(3)
C88 C89 C90 C85 -3(2)
N84 C85 C90 C89 -177.9(11)
C86 C85 C90 C89 0.5(17)
C97 O93 C94 C95 11.6(16)
O93 C94 C95 C96 13.7(16)
C94 C95 C96 C97 -32.3(14)
C94 O93 C97 C96 -33.2(16)
C95 C96 C97 O93 40.5(14)
C102 O98 C99 C100 -41(2)
O98 C99 C100 C101 30(3)
C99 C100 C101 C102 -6(3)
C99 O98 C102 C101 40(2)
C100 C101 C102 O98 -21(3)
C107 O103 C104 C105 -13(3)
O103 C104 C105 C106 42(3)
C104 C105 C106 C107 -48(2)
C104 O103 C107 C106 -20(3)
C105 C106 C107 O103 46(3)
C112 O108 C109 C110 -25(4)
O108 C109 C110 C111 45(3)
C109 C110 C111 C112 -44(3)
C109 O108 C112 C111 -3(4)
C110 C111 C112 O108 31(4)
C117 O113 C114 C115 -40(3)
O113 C114 C115 C116 40(4)
C114 C115 C116 C117 -20(5)
C115 C116 C117 O113 -7(5)
C114 O113 C117 C116 31(4)
C122 O118 C119 C120 37(3)
O118 C119 C120 C121 -60(2)
C119 C120 C121 C122 55(3)
C119 O118 C122 C121 -3(4)
C120 C121 C122 O118 -34(4)
C127 O123 C124 C125 17(4)
O123 C124 C125 C126 -48(3)
C124 C125 C126 C127 57(3)
C124 O123 C127 C126 20(4)
C125 C126 C127 O123 -49(3)
